data_4504786
loop_
_publ_author_name
'Hanton, Lyall R.'
'Young, Aidan G.'

_publ_section_title
;
 Square-Planar Silver(I)-Containing Polymers Formed from \p-Stacked
 Entities
;
_journal_issue 4
_journal_name_full 'Crystal Growth &amp; Design'
_journal_page_first 833
_journal_paper_doi 10.1021/cg0506267
_journal_volume 6
_journal_year 2006
_chemical_formula_moiety 'C48 H36 Ag N4 O2 S4, Cl O4'
_chemical_formula_sum 'C48 H36 Ag Cl N4 O6 S4'
_chemical_formula_weight 1036.41
_chemical_name_systematic
;
 ?
;
_space_group_IT_number 2
_symmetry_cell_setting triclinic
_symmetry_space_group_name_Hall '-P 1'
_symmetry_space_group_name_H-M 'P -1'
_atom_sites_solution_hydrogens geom
_atom_sites_solution_primary direct
_atom_sites_solution_secondary difmap
_audit_creation_method SHELXL-97
_cell_angle_alpha 94.905(5)
_cell_angle_beta 94.934(5)
_cell_angle_gamma 91.290(5)
_cell_formula_units_Z 1
_cell_length_a 8.082(5)
_cell_length_b 8.805(5)
_cell_length_c 15.276(5)
_cell_measurement_reflns_used 6006
_cell_measurement_temperature 168(2)
_cell_measurement_theta_max 26.39
_cell_measurement_theta_min 2.53
_cell_volume 1078.6(10)
_computing_cell_refinement 'Bruker SMART'
_computing_data_collection 'Bruker SMART'
_computing_data_reduction 'Bruker SAINT'
_computing_molecular_graphics 'Bruker SHELXTL'
_computing_publication_material 'Bruker SHELXTL'
_computing_structure_refinement 'SHELXL-97 (Sheldrick, 1997)'
_computing_structure_solution 'Bruker SHELXTL'
_diffrn_ambient_temperature 168(2)
_diffrn_measured_fraction_theta_full 0.976
_diffrn_measured_fraction_theta_max 0.976
_diffrn_measurement_device_type 'CCD area detector'
_diffrn_measurement_method 'phi and omega scans'
_diffrn_radiation_monochromator graphite
_diffrn_radiation_source 'fine-focus sealed tube'
_diffrn_radiation_type MoK\a
_diffrn_radiation_wavelength 0.71069
_diffrn_reflns_av_R_equivalents 0.0259
_diffrn_reflns_av_sigmaI/netI 0.0355
_diffrn_reflns_limit_h_max 10
_diffrn_reflns_limit_h_min -10
_diffrn_reflns_limit_k_max 7
_diffrn_reflns_limit_k_min -11
_diffrn_reflns_limit_l_max 18
_diffrn_reflns_limit_l_min -18
_diffrn_reflns_number 13954
_diffrn_reflns_theta_full 26.38
_diffrn_reflns_theta_max 26.38
_diffrn_reflns_theta_min 2.58
_diffrn_standards_decay_% 2
_exptl_absorpt_coefficient_mu 0.780
_exptl_absorpt_correction_T_max 0.9470
_exptl_absorpt_correction_T_min 0.8228
_exptl_absorpt_correction_type multi-scan
_exptl_absorpt_process_details 'SADABS (Sheldrick 1996)'
_exptl_crystal_colour colourless
_exptl_crystal_density_diffrn 1.596
_exptl_crystal_density_method 'not measured'
_exptl_crystal_description plate
_exptl_crystal_F_000 528
_exptl_crystal_size_max 0.60
_exptl_crystal_size_mid 0.24
_exptl_crystal_size_min 0.07
_refine_diff_density_max 0.773
_refine_diff_density_min -0.363
_refine_diff_density_rms 0.058
_refine_ls_extinction_method none
_refine_ls_goodness_of_fit_ref 0.953
_refine_ls_hydrogen_treatment constr
_refine_ls_matrix_type full
_refine_ls_number_parameters 310
_refine_ls_number_reflns 4297
_refine_ls_number_restraints 0
_refine_ls_restrained_S_all 0.953
_refine_ls_R_factor_all 0.0486
_refine_ls_R_factor_gt 0.0324
_refine_ls_shift/su_max 0.000
_refine_ls_shift/su_mean 0.000
_refine_ls_structure_factor_coef Fsqd
_refine_ls_weighting_details 'calc w=1/[\s^2^(Fo^2^)+(0.0516P)^2^+0.0000P] where P=(Fo^2^+2Fc^2^)/3'
_refine_ls_weighting_scheme calc
_refine_ls_wR_factor_gt 0.0779
_refine_ls_wR_factor_ref 0.0812
_reflns_number_gt 3203
_reflns_number_total 4297
_reflns_threshold_expression >2sigma(I)
_cod_data_source_file cg0506267si20051124_064822.cif
_cod_data_source_block {[Ag(L)]ClO4}
_cod_depositor_comments
;
The following automatic conversions were performed:

'_symmetry_cell_setting' value 'Triclinic' changed to 'triclinic'
according to /home/saulius/struct/CIF-dictionaries/cif_core.dic
dictionary named 'cif_core.dic' version 2.4.1 from 2010-06-29.

Automatic conversion script
Id: cif_fix_values 1715 2011-07-08 13:25:40Z adriana 
;
_cod_original_sg_symbol_H-M P-1
_cod_database_code 4504786

loop_
_symmetry_equiv_pos_as_xyz
'x, y, z'
'-x, -y, -z'

loop_
_atom_site_label
_atom_site_type_symbol
_atom_site_fract_x
_atom_site_fract_y
_atom_site_fract_z
_atom_site_U_iso_or_equiv
_atom_site_adp_type
_atom_site_occupancy
_atom_site_symmetry_multiplicity
_atom_site_calc_flag
_atom_site_refinement_flags
C1 C 0.3607(4) -0.1083(3) -0.30210(19) 0.0467(7) Uani 1 1 d .
H1 H 0.2645 -0.1323 -0.3390 0.056 Uiso 1 1 calc R
C2 C 0.3568(4) -0.1230(3) -0.21315(19) 0.0471(7) Uani 1 1 d .
H2 H 0.2599 -0.1561 -0.1910 0.057 Uiso 1 1 calc R
C3 C 0.4992(3) -0.0878(3) -0.15717(18) 0.0440(6) Uani 1 1 d .
H3 H 0.4981 -0.0953 -0.0969 0.053 Uiso 1 1 calc R
C4 C 0.6433(3) -0.0413(3) -0.19169(16) 0.0388(6) Uani 1 1 d .
C5 C 0.6334(4) -0.0280(3) -0.28278(17) 0.0439(6) Uani 1 1 d .
H5 H 0.7282 0.0060 -0.3066 0.053 Uiso 1 1 calc R
C6 C 0.8078(4) -0.0090(3) -0.13787(17) 0.0476(7) Uani 1 1 d .
H6A H 0.8752 0.0555 -0.1700 0.057 Uiso 1 1 calc R
H6B H 0.8638 -0.1048 -0.1341 0.057 Uiso 1 1 calc R
C7 C 0.7570(3) 0.2717(3) -0.04152(16) 0.0391(6) Uani 1 1 d .
C8 C 0.6712(4) 0.3261(3) -0.11601(18) 0.0489(7) Uani 1 1 d .
H8 H 0.6372 0.2584 -0.1647 0.059 Uiso 1 1 calc R
C9 C 0.6365(4) 0.4794(4) -0.1178(2) 0.0550(8) Uani 1 1 d .
H9 H 0.5800 0.5123 -0.1681 0.066 Uiso 1 1 calc R
C10 C 0.6832(4) 0.5840(3) -0.0477(2) 0.0524(7) Uani 1 1 d .
H10 H 0.6585 0.6863 -0.0500 0.063 Uiso 1 1 calc R
C11 C 0.7685(3) 0.5336(3) 0.02724(18) 0.0416(6) Uani 1 1 d .
C12 C 0.8344(3) 0.6047(3) 0.11289(18) 0.0417(6) Uani 1 1 d .
C13 C 0.8337(4) 0.7498(3) 0.1557(2) 0.0516(7) Uani 1 1 d .
H13 H 0.7850 0.8296 0.1278 0.062 Uiso 1 1 calc R
C14 C 0.9074(4) 0.7728(3) 0.2410(2) 0.0539(8) Uani 1 1 d .
H14 H 0.9068 0.8697 0.2705 0.065 Uiso 1 1 calc R
C15 C 0.9823(3) 0.6564(3) 0.28434(19) 0.0467(7) Uani 1 1 d .
H15 H 1.0320 0.6774 0.3414 0.056 Uiso 1 1 calc R
C16 C 0.9841(3) 0.5081(3) 0.24363(17) 0.0381(6) Uani 1 1 d .
C17 C 0.9080(3) 0.4889(3) 0.15787(17) 0.0363(6) Uani 1 1 d .
C18 C 0.8046(3) 0.3810(3) 0.02792(16) 0.0357(6) Uani 1 1 d .
C19 C 1.1570(4) 0.4252(3) 0.40045(17) 0.0487(7) Uani 1 1 d .
H19A H 1.0776 0.4894 0.4288 0.058 Uiso 1 1 calc R
H19B H 1.1795 0.3413 0.4365 0.058 Uiso 1 1 calc R
C20 C 1.3159(3) 0.5170(3) 0.39799(15) 0.0366(6) Uani 1 1 d .
C21 C 1.4461(3) 0.4601(3) 0.35473(19) 0.0466(7) Uani 1 1 d .
H21 H 1.4374 0.3626 0.3257 0.056 Uiso 1 1 calc R
C22 C 1.5905(4) 0.5478(3) 0.3543(2) 0.0536(8) Uani 1 1 d .
H22 H 1.6794 0.5103 0.3250 0.064 Uiso 1 1 calc R
C23 C 1.5998(3) 0.6910(3) 0.39775(18) 0.0464(7) Uani 1 1 d .
H23 H 1.6961 0.7504 0.3964 0.056 Uiso 1 1 calc R
C24 C 1.3387(3) 0.6613(3) 0.44174(16) 0.0437(6) Uani 1 1 d .
H24 H 1.2530 0.6999 0.4731 0.052 Uiso 1 1 calc R
N1 N 0.4965(3) -0.0610(2) -0.33807(14) 0.0467(6) Uani 1 1 d .
N2 N 1.4771(3) 0.7490(2) 0.44177(13) 0.0404(5) Uani 1 1 d .
O1 O 0.8921(2) 0.35022(17) 0.10689(11) 0.0349(4) Uani 1 1 d .
S1 S 0.80337(10) 0.08139(8) -0.02621(4) 0.04656(18) Uani 1 1 d .
S2 S 1.06229(9) 0.34796(7) 0.29226(4) 0.04343(17) Uani 1 1 d .
O11 O 0.8668(10) -0.0139(9) 0.5514(6) 0.142(3) Uani 0.50 1 d P
O12 O 0.9803(11) -0.0599(12) 0.4174(5) 0.174(4) Uani 0.50 1 d P
Cl1 Cl 1.0000 0.0000 0.5000 0.0360(2) Uani 1 2 d S
Ag1 Ag 0.5000 0.0000 -0.5000 0.04260(11) Uani 1 2 d S
O13 O 0.9876(7) 0.1661(5) 0.4886(4) 0.0971(18) Uani 0.50 1 d P
O14 O 1.1539(7) 0.0088(8) 0.5440(5) 0.111(2) Uani 0.50 1 d P

loop_
_atom_site_aniso_label
_atom_site_aniso_U_11
_atom_site_aniso_U_22
_atom_site_aniso_U_33
_atom_site_aniso_U_23
_atom_site_aniso_U_13
_atom_site_aniso_U_12
C1 0.0484(17) 0.0327(14) 0.0567(18) 0.0021(12) -0.0073(14) 0.0038(12)
C2 0.0472(17) 0.0367(14) 0.0583(19) 0.0092(12) 0.0033(14) 0.0043(12)
C3 0.0528(17) 0.0416(15) 0.0394(15) 0.0103(11) 0.0055(13) 0.0119(13)
C4 0.0466(16) 0.0335(13) 0.0358(14) 0.0006(10) 0.0019(12) 0.0062(12)
C5 0.0533(18) 0.0410(14) 0.0367(15) 0.0000(11) 0.0038(13) -0.0014(13)
C6 0.0493(17) 0.0527(17) 0.0390(15) -0.0054(12) 0.0018(13) 0.0055(13)
C7 0.0390(15) 0.0425(14) 0.0365(14) 0.0098(11) 0.0014(11) 0.0029(12)
C8 0.0531(18) 0.0545(17) 0.0386(15) 0.0093(12) -0.0044(13) 0.0064(14)
C9 0.0573(19) 0.0614(19) 0.0486(18) 0.0249(15) -0.0043(15) 0.0073(15)
C10 0.0519(18) 0.0446(16) 0.063(2) 0.0214(14) 0.0019(15) 0.0076(14)
C11 0.0339(14) 0.0405(14) 0.0522(16) 0.0111(12) 0.0073(12) 0.0033(12)
C12 0.0337(14) 0.0371(14) 0.0555(17) 0.0064(12) 0.0078(12) 0.0021(12)
C13 0.0466(17) 0.0329(14) 0.076(2) 0.0047(14) 0.0059(16) 0.0071(13)
C14 0.0467(17) 0.0339(14) 0.080(2) -0.0104(14) 0.0145(16) 0.0053(13)
C15 0.0388(15) 0.0460(16) 0.0533(17) -0.0120(13) 0.0093(13) -0.0017(13)
C16 0.0305(14) 0.0380(14) 0.0452(15) -0.0040(11) 0.0068(11) -0.0007(11)
C17 0.0318(14) 0.0322(13) 0.0449(15) -0.0015(11) 0.0080(11) 0.0007(11)
C18 0.0328(14) 0.0384(14) 0.0368(14) 0.0087(11) 0.0029(11) 0.0034(11)
C19 0.0570(18) 0.0560(17) 0.0315(14) -0.0004(12) 0.0037(13) -0.0154(14)
C20 0.0450(15) 0.0410(14) 0.0228(12) 0.0049(10) -0.0028(11) -0.0063(12)
C21 0.0485(17) 0.0381(14) 0.0506(16) -0.0025(12) -0.0041(14) 0.0043(13)
C22 0.0393(16) 0.0495(17) 0.070(2) -0.0087(14) 0.0045(15) 0.0037(13)
C23 0.0407(16) 0.0512(17) 0.0458(16) 0.0011(13) -0.0002(13) -0.0059(13)
C24 0.0482(16) 0.0539(16) 0.0280(13) -0.0036(11) 0.0051(12) -0.0045(13)
N1 0.0601(16) 0.0394(12) 0.0389(13) 0.0014(10) -0.0041(11) 0.0018(11)
N2 0.0483(14) 0.0430(12) 0.0284(11) 0.0008(9) -0.0014(10) -0.0078(11)
O1 0.0371(10) 0.0313(8) 0.0355(9) 0.0017(7) -0.0008(7) 0.0032(7)
S1 0.0634(5) 0.0417(4) 0.0330(4) 0.0011(3) -0.0053(3) 0.0117(3)
S2 0.0467(4) 0.0400(4) 0.0402(4) -0.0027(3) -0.0080(3) -0.0034(3)
O11 0.107(6) 0.173(7) 0.154(7) 0.003(6) 0.083(6) -0.018(5)
O12 0.119(6) 0.278(11) 0.095(5) -0.111(6) -0.054(5) 0.068(7)
Cl1 0.0284(4) 0.0438(5) 0.0335(4) -0.0032(4) -0.0032(4) -0.0025(4)
Ag1 0.0486(2) 0.03732(17) 0.03832(17) -0.00517(12) -0.00696(13) -0.00401(13)
O13 0.101(4) 0.050(3) 0.148(6) 0.033(3) 0.026(4) 0.003(3)
O14 0.045(3) 0.165(6) 0.111(5) -0.037(4) -0.028(3) 0.022(3)

loop_
_atom_type_symbol
_atom_type_description
_atom_type_scat_dispersion_real
_atom_type_scat_dispersion_imag
_atom_type_scat_source
C C 0.0033 0.0016 'International Tables Vol C Tables 4.2.6.8 and 6.1.1.4'
H H 0.0000 0.0000 'International Tables Vol C Tables 4.2.6.8 and 6.1.1.4'
N N 0.0061 0.0033 'International Tables Vol C Tables 4.2.6.8 and 6.1.1.4'
O O 0.0106 0.0060 'International Tables Vol C Tables 4.2.6.8 and 6.1.1.4'
S S 0.1246 0.1234 'International Tables Vol C Tables 4.2.6.8 and 6.1.1.4'
Cl Cl 0.1484 0.1585 'International Tables Vol C Tables 4.2.6.8 and 6.1.1.4'
Ag Ag -0.8971 1.1015 'International Tables Vol C Tables 4.2.6.8 and 6.1.1.4'

loop_
_geom_angle_atom_site_label_1
_geom_angle_atom_site_label_2
_geom_angle_atom_site_label_3
_geom_angle
_geom_angle_site_symmetry_1
_geom_angle_site_symmetry_3
N1 C1 C2 123.3(3) . .
C1 C2 C3 119.1(3) . .
C2 C3 C4 119.6(3) . .
C3 C4 C5 116.8(2) . .
C3 C4 C6 124.1(2) . .
C5 C4 C6 119.1(2) . .
N1 C5 C4 124.5(3) . .
C4 C6 S1 117.4(2) . .
C18 C7 C8 115.8(2) . .
C18 C7 S1 117.36(19) . .
C8 C7 S1 126.8(2) . .
C9 C8 C7 120.8(3) . .
C10 C9 C8 121.9(3) . .
C9 C10 C11 118.6(3) . .
C18 C11 C10 119.0(3) . .
C18 C11 C12 105.7(2) . .
C10 C11 C12 135.3(3) . .
C13 C12 C17 118.7(3) . .
C13 C12 C11 135.2(3) . .
C17 C12 C11 106.1(2) . .
C14 C13 C12 118.2(3) . .
C13 C14 C15 122.3(3) . .
C14 C15 C16 121.2(3) . .
C17 C16 C15 114.9(2) . .
C17 C16 S2 118.81(18) . .
C15 C16 S2 126.2(2) . .
O1 C17 C12 111.2(2) . .
O1 C17 C16 124.1(2) . .
C12 C17 C16 124.7(2) . .
C11 C18 C7 123.8(2) . .
C11 C18 O1 111.7(2) . .
C7 C18 O1 124.4(2) . .
C20 C19 S2 114.55(18) . .
C21 C20 C24 117.0(2) . .
C21 C20 C19 121.7(2) . .
C24 C20 C19 121.2(2) . .
C20 C21 C22 120.0(3) . .
C23 C22 C21 118.7(3) . .
N2 C23 C22 123.0(3) . .
N2 C24 C20 124.1(3) . .
C1 N1 C5 116.7(2) . .
C1 N1 Ag1 124.28(18) . .
C5 N1 Ag1 118.61(18) . .
C23 N2 C24 117.2(2) . .
C23 N2 Ag1 118.99(17) . 1_666
C24 N2 Ag1 123.45(18) . 1_666
C17 O1 C18 105.32(18) . .
C7 S1 C6 104.14(13) . .
C16 S2 C19 104.14(13) . .
Cl1 O11 O12 56.2(4) . 2_756
Cl1 O11 O14 56.9(3) . 2_756
O12 O11 O14 107.9(6) 2_756 2_756
Cl1 O12 O14 61.3(4) . 2_756
Cl1 O12 O11 61.4(4) . 2_756
O14 O12 O11 116.0(6) 2_756 2_756
Cl1 O12 O13 55.1(4) . 2_756
O14 O12 O13 84.5(7) 2_756 2_756
O11 O12 O13 85.1(5) 2_756 2_756
O12 Cl1 O12 180.000(3) . 2_756
O12 Cl1 O14 119.7(4) . .
O12 Cl1 O14 60.3(4) 2_756 .
O12 Cl1 O14 60.3(4) . 2_756
O12 Cl1 O14 119.7(4) 2_756 2_756
O14 Cl1 O14 180.000(1) . 2_756
O12 Cl1 O11 62.5(5) . 2_756
O12 Cl1 O11 117.5(5) 2_756 2_756
O14 Cl1 O11 63.8(5) . 2_756
O14 Cl1 O11 116.2(5) 2_756 2_756
O12 Cl1 O11 117.5(5) . .
O12 Cl1 O11 62.5(5) 2_756 .
O14 Cl1 O11 116.2(5) . .
O14 Cl1 O11 63.8(5) 2_756 .
O11 Cl1 O11 180.000(2) 2_756 .
O12 Cl1 O13 78.5(5) . 2_756
O12 Cl1 O13 101.5(5) 2_756 2_756
O14 Cl1 O13 83.5(4) . 2_756
O14 Cl1 O13 96.5(4) 2_756 2_756
O11 Cl1 O13 97.8(4) 2_756 2_756
O11 Cl1 O13 82.2(4) . 2_756
O12 Cl1 O13 101.5(5) . .
O12 Cl1 O13 78.5(5) 2_756 .
O14 Cl1 O13 96.5(4) . .
O14 Cl1 O13 83.5(4) 2_756 .
O11 Cl1 O13 82.2(4) 2_756 .
O11 Cl1 O13 97.8(4) . .
O13 Cl1 O13 180.000(1) 2_756 .
N2 Ag1 N2 180.00(4) 1_444 2_765
N2 Ag1 N1 95.28(7) 1_444 .
N2 Ag1 N1 84.72(7) 2_765 .
N2 Ag1 N1 84.72(7) 1_444 2_654
N2 Ag1 N1 95.28(7) 2_765 2_654
N1 Ag1 N1 180.000(1) . 2_654
Cl1 O13 O12 46.5(3) . 2_756
O12 O14 Cl1 58.4(3) 2_756 .
O12 O14 O11 111.8(6) 2_756 2_756
Cl1 O14 O11 59.3(4) . 2_756

loop_
_geom_bond_atom_site_label_1
_geom_bond_atom_site_label_2
_geom_bond_distance
_geom_bond_site_symmetry_2
C1 N1 1.342(4) .
C1 C2 1.379(4) .
C2 C3 1.386(4) .
C3 C4 1.387(4) .
C4 C5 1.402(4) .
C4 C6 1.509(4) .
C5 N1 1.344(3) .
C6 S1 1.823(3) .
C7 C18 1.392(3) .
C7 C8 1.407(4) .
C7 S1 1.756(3) .
C8 C9 1.387(4) .
C9 C10 1.373(4) .
C10 C11 1.395(4) .
C11 C18 1.382(3) .
C11 C12 1.453(4) .
C12 C13 1.385(4) .
C12 C17 1.394(4) .
C13 C14 1.383(4) .
C14 C15 1.389(4) .
C15 C16 1.398(3) .
C16 C17 1.394(4) .
C16 S2 1.754(3) .
C17 O1 1.388(3) .
C18 O1 1.395(3) .
C19 C20 1.506(4) .
C19 S2 1.830(3) .
C20 C21 1.371(4) .
C20 C24 1.385(3) .
C21 C22 1.386(4) .
C22 C23 1.372(4) .
C23 N2 1.332(3) .
C24 N2 1.345(3) .
N1 Ag1 2.578(2) .
N2 Ag1 2.308(2) 1_666
O11 Cl1 1.395(6) .
O11 O12 1.409(10) 2_756
O11 O14 1.457(10) 2_756
O12 Cl1 1.320(6) .
O12 O14 1.347(9) 2_756
O12 O11 1.409(10) 2_756
O12 O13 1.784(11) 2_756
Cl1 O12 1.320(6) 2_756
Cl1 O14 1.359(5) .
Cl1 O14 1.359(5) 2_756
Cl1 O11 1.395(6) 2_756
Cl1 O13 1.492(5) 2_756
Cl1 O13 1.492(5) .
Ag1 N2 2.308(2) 1_444
Ag1 N2 2.308(2) 2_765
Ag1 N1 2.578(2) 2_654
O13 O12 1.784(11) 2_756
O14 O12 1.347(9) 2_756
O14 O11 1.457(10) 2_756
